data_7032889
loop_
_publ_author_name
'Maity, Ramananda'
'van der Meer, Margarethe'
'Sarkar, Biprajit'

_publ_section_title
;
 Redox-active multinuclear Pd(II) complexes with bis- and tris-mesoionic
 carbenes.
;
_journal_issue 1
_journal_name_full 'Dalton transactions (Cambridge, England : 2003)'
_journal_page_first 46
_journal_page_last 49
_journal_paper_doi 10.1039/c4dt03239j
_journal_volume 44
_journal_year 2015
_chemical_formula_sum 'C28 H22 Cl6 I5 N8 Pd2'
_chemical_formula_weight 1403.64
_chemical_name_systematic
;
 ?
;
_space_group_IT_number 15
_symmetry_cell_setting monoclinic
_symmetry_space_group_name_Hall '-C 2yc'
_symmetry_space_group_name_H-M 'C 1 2/c 1'
_atom_sites_solution_hydrogens geom
_atom_sites_solution_primary direct
_atom_sites_solution_secondary difmap
_audit_creation_method SHELXL-97
_cell_angle_alpha 90.00
_cell_angle_beta 91.044(7)
_cell_angle_gamma 90.00
_cell_formula_units_Z 4
_cell_length_a 15.427(5)
_cell_length_b 11.379(4)
_cell_length_c 24.293(8)
_cell_measurement_reflns_used 3199
_cell_measurement_temperature 140(2)
_cell_measurement_theta_max 25.13
_cell_measurement_theta_min 1.68
_cell_volume 4264(2)
_computing_structure_refinement 'SHELXL-97 (Sheldrick, 2008)'
_diffrn_ambient_temperature 140(2)
_diffrn_measured_fraction_theta_full 0.991
_diffrn_measured_fraction_theta_max 0.991
_diffrn_measurement_device_type 'Bruker Smart AXS'
_diffrn_measurement_method 'omega scans'
_diffrn_radiation_monochromator graphite
_diffrn_radiation_source 'fine-focus sealed tube'
_diffrn_radiation_type MoK\a
_diffrn_radiation_wavelength 0.71073
_diffrn_reflns_av_R_equivalents 0.0810
_diffrn_reflns_av_sigmaI/netI 0.0478
_diffrn_reflns_limit_h_max 15
_diffrn_reflns_limit_h_min -18
_diffrn_reflns_limit_k_max 13
_diffrn_reflns_limit_k_min -13
_diffrn_reflns_limit_l_max 29
_diffrn_reflns_limit_l_min -22
_diffrn_reflns_number 17194
_diffrn_reflns_theta_full 25.13
_diffrn_reflns_theta_max 25.13
_diffrn_reflns_theta_min 1.68
_exptl_absorpt_coefficient_mu 4.146
_exptl_absorpt_correction_T_max 0.7452
_exptl_absorpt_correction_T_min 0.6172
_exptl_absorpt_correction_type multi-scan
_exptl_absorpt_process_details 'Blessing, 1995'
_exptl_crystal_colour yellow
_exptl_crystal_density_diffrn 2.187
_exptl_crystal_density_method 'not measured'
_exptl_crystal_description block
_exptl_crystal_F_000 2608
_exptl_crystal_size_max 0.27
_exptl_crystal_size_mid 0.18
_exptl_crystal_size_min 0.07
_refine_diff_density_max 2.222
_refine_diff_density_min -1.288
_refine_diff_density_rms 0.214
_refine_ls_extinction_method none
_refine_ls_goodness_of_fit_ref 1.203
_refine_ls_hydrogen_treatment mixed
_refine_ls_matrix_type full
_refine_ls_number_parameters 218
_refine_ls_number_reflns 3796
_refine_ls_number_restraints 0
_refine_ls_restrained_S_all 1.203
_refine_ls_R_factor_all 0.0627
_refine_ls_R_factor_gt 0.0521
_refine_ls_shift/su_max 0.000
_refine_ls_shift/su_mean 0.000
_refine_ls_structure_factor_coef Fsqd
_refine_ls_weighting_details 'calc w=1/[\s^2^(Fo^2^)+(0.0275P)^2^+134.9888P] where P=(Fo^2^+2Fc^2^)/3'
_refine_ls_weighting_scheme calc
_refine_ls_wR_factor_gt 0.1266
_refine_ls_wR_factor_ref 0.1309
_reflns_number_gt 3199
_reflns_number_total 3796
_reflns_threshold_expression >2\s(I)
_cod_data_source_file c4dt03239j2.cif
_cod_data_source_block sar499
_cod_depositor_comments
;
Adding full bibliography for 7032889--7032891.cif.

2018-09-22
Z value and formula fixed to values more according to usual
chemical conventions.                 miguel
;
_cod_original_formula_sum 'C18.67 H14.67 Cl4 I2.67 N5.33 Pd1.33'
_cod_original_formula_weight 935.76
_cod_original_formula_units_Z 6
_cod_original_cell_volume 4264(3)
_cod_original_sg_symbol_H-M C2/c
_cod_database_code 7032889

loop_
_symmetry_equiv_pos_as_xyz
'x, y, z'
'-x, y, -z+1/2'
'x+1/2, y+1/2, z'
'-x+1/2, y+1/2, -z+1/2'
'-x, -y, -z'
'x, -y, z-1/2'
'-x+1/2, -y+1/2, -z'
'x+1/2, -y+1/2, z-1/2'

loop_
_atom_site_label
_atom_site_type_symbol
_atom_site_fract_x
_atom_site_fract_y
_atom_site_fract_z
_atom_site_U_iso_or_equiv
_atom_site_adp_type
_atom_site_occupancy
_atom_site_symmetry_multiplicity
_atom_site_calc_flag
_atom_site_refinement_flags
I1 I 0.29912(4) -0.01777(6) 0.02390(3) 0.0316(2) Uani 1 1 d .
I2 I 0.13857(4) 0.04074(6) 0.20920(3) 0.02885(19) Uani 1 1 d .
Pd1 Pd 0.22732(4) 0.01590(6) 0.11876(3) 0.02034(19) Uani 1 1 d .
Cl2 Cl 0.5919(2) -0.1476(3) 0.09554(14) 0.0503(8) Uani 1 1 d .
Cl1 Cl 0.4823(2) -0.0566(5) 0.17873(16) 0.0754(13) Uani 1 1 d .
Cl3 Cl 0.66668(18) -0.0848(2) 0.20204(12) 0.0392(6) Uani 1 1 d .
C5 C 0.0451(6) -0.0787(8) 0.0344(4) 0.0197(19) Uani 1 1 d .
C7 C -0.0253(6) -0.0350(8) -0.0531(4) 0.0218(19) Uani 1 1 d .
H7 H -0.0420 -0.0584 -0.0884 0.026 Uiso 1 1 calc R
N2 N 0.1306(5) -0.3250(7) 0.1138(4) 0.0260(18) Uani 1 1 d .
N3 N 0.0760(5) -0.2744(7) 0.0784(3) 0.0244(18) Uani 1 1 d .
N1 N 0.1825(5) -0.2373(7) 0.1299(3) 0.0222(17) Uani 1 1 d .
C50 C 0.5754(7) -0.1419(10) 0.1658(5) 0.043(3) Uani 1 1 d .
H50 H 0.5649 -0.2220 0.1790 0.052 Uiso 1 1 calc R
N4 N 0.2978(5) 0.1722(7) 0.1334(3) 0.0229(17) Uani 1 1 d .
C6 C 0.0196(6) -0.1131(8) -0.0182(4) 0.023(2) Uani 1 1 d .
H6 H 0.0324 -0.1884 -0.0305 0.028 Uiso 1 1 calc R
C10 C 0.3483(7) 0.3609(9) 0.1039(5) 0.034(3) Uani 1 1 d .
H10 H 0.3467 0.4213 0.0782 0.041 Uiso 1 1 calc R
C2 C 0.0942(7) -0.1574(8) 0.0718(4) 0.024(2) Uani 1 1 d .
C9 C 0.3003(7) 0.2597(8) 0.0960(5) 0.029(2) Uani 1 1 d .
H9 H 0.2681 0.2516 0.0635 0.034 Uiso 1 1 calc R
C1 C 0.1638(6) -0.1315(8) 0.1053(4) 0.023(2) Uani 1 1 d .
C12 C 0.3978(7) 0.2818(10) 0.1897(5) 0.036(3) Uani 1 1 d .
H12 H 0.4308 0.2868 0.2220 0.043 Uiso 1 1 calc R
C8 C 0.0072(6) -0.3480(8) 0.0539(4) 0.026(2) Uani 1 1 d .
H8A H 0.0285 -0.3858 0.0215 0.039 Uiso 1 1 calc R
H8B H -0.0418 -0.2998 0.0442 0.039 Uiso 1 1 calc R
H8C H -0.0099 -0.4065 0.0800 0.039 Uiso 1 1 calc R
C3 C 0.2550(7) -0.2670(9) 0.1677(5) 0.032(2) Uani 1 1 d .
C13 C 0.3448(7) 0.1834(9) 0.1788(5) 0.031(2) Uani 1 1 d .
H13 H 0.3430 0.1236 0.2048 0.037 Uiso 1 1 calc R
C4 C 0.3353(8) -0.3043(12) 0.1347(6) 0.048(3) Uani 1 1 d .
C11 C 0.3991(7) 0.3696(10) 0.1514(5) 0.038(3) Uani 1 1 d .
H11 H 0.4340 0.4352 0.1571 0.046 Uiso 1 1 calc R

loop_
_atom_site_aniso_label
_atom_site_aniso_U_11
_atom_site_aniso_U_22
_atom_site_aniso_U_33
_atom_site_aniso_U_23
_atom_site_aniso_U_13
_atom_site_aniso_U_12
I1 0.0294(4) 0.0340(4) 0.0316(4) -0.0056(3) 0.0050(3) -0.0073(3)
I2 0.0331(4) 0.0285(3) 0.0250(4) -0.0005(3) 0.0013(3) -0.0040(3)
Pd1 0.0188(4) 0.0186(4) 0.0235(4) -0.0003(3) -0.0033(3) -0.0033(3)
Cl2 0.0447(18) 0.0580(19) 0.0478(19) -0.0170(15) -0.0106(14) 0.0131(14)
Cl1 0.0388(18) 0.137(4) 0.050(2) 0.011(2) 0.0080(15) 0.028(2)
Cl3 0.0358(14) 0.0410(15) 0.0406(16) -0.0001(12) -0.0058(12) 0.0008(12)
C5 0.014(4) 0.020(4) 0.025(5) 0.002(4) -0.004(4) -0.007(3)
C7 0.020(4) 0.017(4) 0.028(5) 0.001(4) -0.007(4) -0.002(4)
N2 0.021(4) 0.024(4) 0.032(5) 0.000(3) -0.006(4) 0.002(3)
N3 0.029(5) 0.022(4) 0.022(4) 0.002(3) -0.005(4) -0.004(3)
N1 0.018(4) 0.023(4) 0.026(4) 0.000(3) -0.003(3) 0.002(3)
C50 0.030(6) 0.036(6) 0.062(8) 0.012(6) -0.004(6) 0.004(5)
N4 0.010(4) 0.022(4) 0.037(5) -0.002(3) 0.000(3) 0.001(3)
C6 0.021(5) 0.021(4) 0.028(5) -0.003(4) -0.001(4) -0.002(4)
C10 0.028(5) 0.025(5) 0.050(7) -0.004(5) 0.011(5) -0.007(4)
C2 0.033(5) 0.012(4) 0.028(5) -0.003(4) -0.004(4) -0.004(4)
C9 0.029(5) 0.020(5) 0.037(6) -0.003(4) 0.002(5) -0.003(4)
C1 0.023(5) 0.027(5) 0.020(5) 0.004(4) 0.001(4) 0.003(4)
C12 0.017(5) 0.041(6) 0.049(7) -0.014(5) -0.010(5) -0.003(4)
C8 0.018(5) 0.021(5) 0.038(6) -0.003(4) -0.004(4) -0.006(4)
C3 0.023(5) 0.034(6) 0.039(6) 0.005(5) -0.017(5) -0.001(4)
C13 0.027(5) 0.031(5) 0.036(6) -0.005(4) -0.006(5) 0.003(4)
C4 0.028(6) 0.062(8) 0.054(8) 0.003(6) 0.002(6) 0.018(6)
C11 0.027(6) 0.034(6) 0.054(8) -0.015(5) 0.017(5) -0.013(5)

loop_
_atom_type_symbol
_atom_type_description
_atom_type_scat_dispersion_real
_atom_type_scat_dispersion_imag
_atom_type_scat_source
C C 0.0033 0.0016 'International Tables Vol C Tables 4.2.6.8 and 6.1.1.4'
H H 0.0000 0.0000 'International Tables Vol C Tables 4.2.6.8 and 6.1.1.4'
N N 0.0061 0.0033 'International Tables Vol C Tables 4.2.6.8 and 6.1.1.4'
Cl Cl 0.1484 0.1585 'International Tables Vol C Tables 4.2.6.8 and 6.1.1.4'
Pd Pd -0.9988 1.0072 'International Tables Vol C Tables 4.2.6.8 and 6.1.1.4'
I I -0.4742 1.8119 'International Tables Vol C Tables 4.2.6.8 and 6.1.1.4'

loop_
_geom_angle_atom_site_label_1
_geom_angle_atom_site_label_2
_geom_angle_atom_site_label_3
_geom_angle
_geom_angle_site_symmetry_1
_geom_angle_site_symmetry_3
C1 Pd1 N4 178.8(3) . .
C1 Pd1 I1 86.9(3) . .
N4 Pd1 I1 92.7(2) . .
C1 Pd1 I2 88.0(3) . .
N4 Pd1 I2 92.5(2) . .
I1 Pd1 I2 173.48(3) . .
C6 C5 C7 119.8(8) . 5
C6 C5 C2 122.0(8) . .
C7 C5 C2 118.2(8) 5 .
C6 C7 C5 119.7(9) . 5
N3 N2 N1 103.7(7) . .
N2 N3 C2 111.7(8) . .
N2 N3 C8 117.4(8) . .
C2 N3 C8 130.9(8) . .
N2 N1 C1 114.1(8) . .
N2 N1 C3 117.1(8) . .
C1 N1 C3 128.6(8) . .
Cl2 C50 Cl1 109.3(6) . .
Cl2 C50 Cl3 111.9(7) . .
Cl1 C50 Cl3 110.6(7) . .
C13 N4 C9 118.1(9) . .
C13 N4 Pd1 119.8(7) . .
C9 N4 Pd1 122.0(7) . .
C5 C6 C7 120.5(9) . .
C9 C10 C11 118.0(11) . .
C1 C2 N3 107.4(8) . .
C1 C2 C5 128.6(8) . .
N3 C2 C5 123.9(8) . .
N4 C9 C10 122.9(10) . .
C2 C1 N1 103.2(8) . .
C2 C1 Pd1 131.8(7) . .
N1 C1 Pd1 125.1(7) . .
C11 C12 C13 117.9(10) . .
N1 C3 C4 110.3(9) . .
N4 C13 C12 123.0(10) . .
C12 C11 C10 120.0(10) . .

loop_
_geom_bond_atom_site_label_1
_geom_bond_atom_site_label_2
_geom_bond_distance
_geom_bond_site_symmetry_2
I1 Pd1 2.6032(12) .
I2 Pd1 2.6250(12) .
Pd1 C1 1.967(10) .
Pd1 N4 2.111(8) .
Cl2 C50 1.732(14) .
Cl1 C50 1.766(12) .
Cl3 C50 1.771(12) .
C5 C6 1.389(13) .
C5 C7 1.407(13) 5
C5 C2 1.474(13) .
C7 C6 1.402(13) .
C7 C5 1.407(13) 5
N2 N3 1.325(11) .
N2 N1 1.334(11) .
N3 C2 1.371(12) .
N3 C8 1.469(12) .
N1 C1 1.373(12) .
N1 C3 1.472(12) .
N4 C13 1.315(13) .
N4 C9 1.349(13) .
C10 C9 1.381(14) .
C10 C11 1.385(17) .
C2 C1 1.367(14) .
C12 C11 1.367(17) .
C12 C13 1.409(14) .
C3 C4 1.546(16) .
